data_9017426
loop_
_publ_author_name
'Yamnova, N. A.'
'Aksenov, S. M.'
'Pautov, L. A.'
'Popov, M. P.'
'Erokhin, Y. V.'

_publ_section_title
;
 Specific features of cation distribution in the crystal structure
 of mariinskite BeCr2O4 (derivative of olivine-type structure)
 Note: Sample 1
;
_journal_name_full 'Crystallography Reports'
_journal_page_first 30
_journal_page_last 35
_journal_volume 59
_journal_year 2014
_chemical_compound_source 'Mariinskoe deposit (Middle Urals, Russia)'
_chemical_formula_sum 'Al0.32 Be0.45 Cr0.71 O2'
_chemical_name_mineral Mariinskite
_space_group_IT_number 19
_space_group_name_Hall 'P 2ac 2ab (x-1/4,y+1/4,z)'
_space_group_name_H-M_alt 'P 21 21 21 (a+1/4,b-1/4,c)'
_symmetry_space_group_name_H-M 'P 21 21 21 (a+1/4,b-1/4,c)'
_cell_angle_alpha 90
_cell_angle_beta 90
_cell_angle_gamma 90
_cell_length_a 4.487
_cell_length_b 5.629
_cell_length_c 9.732
_cell_formula_units_Z 8
_cell_volume 245.804
_database_code_amcsd 0020027
_exptl_crystal_density_diffrn 4.410
_cod_data_source_file inputs/fixed/downloads/14/14898.cif
_cod_data_source_block 14898
_cod_original_sg_symbol_H-M 'P 21 21 21'
_cod_original_formula_sum 'Al.32 Cr.71 Be.45 O2'
_cod_database_code 9017426

loop_
_space_group_symop_operation_xyz
x,y,z
1/2-x,1/2+y,1/2-z
1/2+x,-y,-z
-x,1/2-y,1/2+z

loop_
_atom_site_label
_atom_site_fract_x
_atom_site_fract_y
_atom_site_fract_z
_atom_site_occupancy
_atom_site_U_iso_or_equiv
AlM1 0.25500 0.50900 0.49900 0.49000 0.00700
CrM1 0.25500 0.50900 0.49900 0.28000 0.00700
CrM2 0.25000 0.74000 0.24200 0.67000 0.01100
AlM2 0.25000 0.74000 0.24200 0.15000 0.01100
CrM3 0.74600 0.49200 0.50100 0.31000 0.02100
CrM4 0.24300 0.23300 0.24800 0.16000 0.02900
Be1 0.83300 0.73800 0.40900 0.65000 0.03100
Be2 0.15000 0.74900 0.40500 0.25000 0.02000
O1 0.48800 0.75600 0.41900 1.00000 0.02500
O2 0.00500 0.75400 0.07300 1.00000 0.01700
O3 0.50000 0.49100 0.16700 1.00000 0.01700
O4 0.50600 0.49800 0.65800 1.00000 0.00700

loop_
_cod_related_entry_id
_cod_related_entry_database
_cod_related_entry_code
1 AMCSD 0020027
